data_2242213
loop_
_publ_author_name
'Matsushita, Nobuyuki'
'Taira, Ayako'
'Taoka, Yoshiya'

_publ_section_title
;
 A one-dimensional bromide-bridged Pt^II^/Pt^IV^ mixed-valence complex
 with a 2-bromoethanesulfonate counter-ion
;
_journal_coeditor_code WM5394
_journal_issue 8
_journal_name_full 'Acta Crystallographica Section E'
_journal_page_first 1108
_journal_page_last 1112
_journal_paper_doi 10.1107/S2056989017009598
_journal_volume 73
_journal_year 2017
_chemical_formula_iupac
;
[Pt (C2 H8 N2)2] [Pt Br2 (C2 H8 N2)2] (Br C2 H4 S O3)4, 2H2 O
;
_chemical_formula_moiety
;
C4 H16 N4 Pt 2+, C4 H16 Br2 N4 Pt 2+, 4(C2 H4 Br O3 S -), 2(H2 O)
;
_chemical_formula_sum 'C16 H52 Br6 N8 O14 Pt2 S4'
_chemical_formula_weight 1578.53
_chemical_name_systematic
;<i>catena</i>-Poly[[[bis(ethylenediamine)platinum(II)]-\m-bromido-[bis(ethylenediamine)platinum(IV)]-\m-bromido]
tetrakis(2-bromoethanesulfonate) dihydrate]
;
_space_group_crystal_system orthorhombic
_space_group_IT_number 18
_space_group_name_Hall 'P 2 2ab'
_space_group_name_H-M_alt 'P 21 21 2'
_symmetry_space_group_name_Hall 'P 2 2ab'
_symmetry_space_group_name_H-M 'P 21 21 2'
_atom_sites_solution_hydrogens geom
_atom_sites_solution_primary direct
_atom_sites_solution_secondary difmap
_cell_angle_alpha 90
_cell_angle_beta 90
_cell_angle_gamma 90
_cell_formula_units_Z 2
_cell_length_a 14.3568(8)
_cell_length_b 27.0628(13)
_cell_length_c 5.5212(2)
_cell_measurement_reflns_used 41554
_cell_measurement_temperature 296(2)
_cell_measurement_theta_max 32.57
_cell_measurement_theta_min 1.42
_cell_volume 2145.18(18)
_computing_cell_refinement
;
<i>RAPID-AUTO</i> (Rigaku, 2000)
;
_computing_data_collection
;
<i>RAPID-AUTO</i> (Rigaku, 2000)
;
_computing_data_reduction
;
<i>RAPID-AUTO</i> (Rigaku, 2000)
;
_computing_molecular_graphics
;
<i>DIAMOND</i> (Brandenburg, 2017)
;
_computing_publication_material
;
SHELXL2014 (Sheldrick, 2015b) and publCIF (Westrip, 2010)
;
_computing_structure_refinement
;
SHELXL2014 (Sheldrick, 2015b)
;
_computing_structure_solution
;
SHELXT (Sheldrick, 2015a)
;
_diffrn_ambient_temperature 296(2)
_diffrn_detector_area_resol_mean 10.00
_diffrn_measured_fraction_theta_full 0.999
_diffrn_measured_fraction_theta_max 0.989
_diffrn_measurement_device_type 'Rigaku R-AXIS RAPID imaging-plate'
_diffrn_measurement_method \w
_diffrn_radiation_monochromator graphite
_diffrn_radiation_type 'Mo K\a'
_diffrn_radiation_wavelength 0.71069
_diffrn_reflns_av_R_equivalents 0.0722
_diffrn_reflns_limit_h_max 21
_diffrn_reflns_limit_h_min -21
_diffrn_reflns_limit_k_max 40
_diffrn_reflns_limit_k_min -40
_diffrn_reflns_limit_l_max 7
_diffrn_reflns_limit_l_min -8
_diffrn_reflns_number 48781
_diffrn_reflns_theta_full 25.240
_diffrn_reflns_theta_max 32.570
_diffrn_reflns_theta_min 1.606
_exptl_absorpt_coefficient_mu 12.359
_exptl_absorpt_correction_T_max 1.0000
_exptl_absorpt_correction_T_min 0.2679
_exptl_absorpt_correction_type multi-scan
_exptl_absorpt_process_details
;
(<i>ABSCOR</i>; Higashi, 1995)
;
_exptl_crystal_colour 'green metallic'
_exptl_crystal_density_diffrn 2.444
_exptl_crystal_density_method 'not measured'
_exptl_crystal_description needle
_exptl_crystal_F_000 1492
_exptl_crystal_size_max 0.273
_exptl_crystal_size_mid 0.127
_exptl_crystal_size_min 0.055
_refine_diff_density_max 1.401
_refine_diff_density_min -2.292
_refine_ls_abs_structure_details
;
 Refined as an inversion twin.
;
_refine_ls_abs_structure_Flack 0.081(14)
_refine_ls_extinction_coef 0.0011(2)
_refine_ls_extinction_expression Fc^*^=kFc[1+0.001xFc^2^\l^3^/sin(2\q)]^-1/4^
_refine_ls_extinction_method
;
SHELXL2014 (Sheldrick, 2015b)
;
_refine_ls_goodness_of_fit_ref 1.030
_refine_ls_hydrogen_treatment constr
_refine_ls_matrix_type full
_refine_ls_number_parameters 238
_refine_ls_number_reflns 7690
_refine_ls_number_restraints 0
_refine_ls_restrained_S_all 1.030
_refine_ls_R_factor_all 0.0654
_refine_ls_R_factor_gt 0.0424
_refine_ls_shift/su_max 0.002
_refine_ls_shift/su_mean 0.000
_refine_ls_structure_factor_coef Fsqd
_refine_ls_weighting_details 'w=1/[\s^2^(Fo^2^)+(0.0502P)^2^+1.7628P] where P=(Fo^2^+2Fc^2^)/3'
_refine_ls_weighting_scheme calc
_refine_ls_wR_factor_gt 0.0941
_refine_ls_wR_factor_ref 0.1026
_reflns_number_gt 6041
_reflns_number_total 7690
_reflns_threshold_expression 'I > 2\s(I)'
_cod_data_source_file wm5394sup1.cif
_cod_data_source_block I
_cod_database_code 2242213
_shelx_space_group_comment
;
The symmetry employed for this shelxl refinement is uniquely defined
by the following loop, which should always be used as a source of
symmetry information in preference to the above space-group names.
They are only intended as comments.
;
_shelx_estimated_absorpt_t_min 0.133
_shelx_estimated_absorpt_t_max 0.550

loop_
_space_group_symop_operation_xyz
'x, y, z'
'-x, -y, z'
'-x+1/2, y+1/2, -z'
'x+1/2, -y+1/2, -z'

loop_
_atom_site_type_symbol
_atom_site_label
_atom_site_fract_x
_atom_site_fract_y
_atom_site_fract_z
_atom_site_U_iso_or_equiv
_atom_site_adp_type
_atom_site_calc_flag
_atom_site_occupancy
Pt Pt1 0.24017(2) 0.56156(2) 0.28907(6) 0.03200(10) Uani d 1
Br Br1 0.2416(2) 0.56002(11) 0.7333(4) 0.0411(5) Uani d 0.5
Br Br2 0.2367(2) 0.56067(12) 0.8381(5) 0.0434(5) Uani d 0.5
N N1 0.3661(5) 0.5269(3) 0.2750(16) 0.0417(17) Uani d 1
H H1A 0.4016 0.5409 0.1619 0.063 Uiso calc 1
H H1B 0.3950 0.5298 0.4169 0.063 Uiso calc 1
N N2 0.1894(5) 0.4912(3) 0.2898(16) 0.0433(17) Uani d 1
H H2A 0.1439 0.4884 0.3986 0.065 Uiso calc 1
H H2B 0.1663 0.4838 0.1447 0.065 Uiso calc 1
N N3 0.2941(5) 0.6313(3) 0.2881(16) 0.0409(16) Uani d 1
H H3A 0.3394 0.6336 0.3976 0.061 Uiso calc 1
H H3B 0.3181 0.6381 0.1432 0.061 Uiso calc 1
N N4 0.1146(5) 0.5973(3) 0.2971(18) 0.0451(17) Uani d 1
H H4A 0.0776 0.5858 0.1810 0.068 Uiso calc 1
H H4B 0.0869 0.5925 0.4393 0.068 Uiso calc 1
C C1 0.3522(7) 0.4736(4) 0.217(2) 0.051(2) Uani d 1
H H1C 0.4061 0.4546 0.2667 0.077 Uiso calc 1
H H1D 0.3434 0.4693 0.0442 0.077 Uiso calc 1
C C2 0.2676(8) 0.4568(4) 0.3516(19) 0.050(2) Uani d 1
H H2C 0.2793 0.4574 0.5246 0.075 Uiso calc 1
H H2D 0.2517 0.4233 0.3050 0.075 Uiso calc 1
C C3 0.2185(9) 0.6674(4) 0.346(4) 0.081(5) Uani d 1
H H3C 0.2146 0.6716 0.5204 0.121 Uiso calc 1
H H3D 0.2337 0.6992 0.2756 0.121 Uiso calc 1
C C4 0.1329(9) 0.6517(4) 0.258(4) 0.082(5) Uani d 1
H H4C 0.1299 0.6588 0.0863 0.123 Uiso calc 1
H H4D 0.0841 0.6706 0.3372 0.123 Uiso calc 1
Br Br3 0.08492(11) 0.25167(5) -0.4944(3) 0.0718(4) Uani d 1
S S1 0.08693(18) 0.39688(9) -0.1163(5) 0.0473(6) Uani d 1
O O1 0.0837(7) 0.3825(4) 0.1320(16) 0.074(3) Uani d 1
O O2 0.1537(6) 0.4354(3) -0.1664(17) 0.074(2) Uani d 1
O O3 -0.0049(5) 0.4096(3) -0.202(2) 0.067(2) Uani d 1
C C5 0.1242(7) 0.3452(3) -0.298(2) 0.052(2) Uani d 1
H H5A 0.1201 0.3535 -0.4682 0.078 Uiso calc 1
H H5B 0.1884 0.3371 -0.2606 0.078 Uiso calc 1
C C6 0.0628(9) 0.3020(4) -0.243(2) 0.065(3) Uani d 1
H H6A -0.0020 0.3121 -0.2443 0.098 Uiso calc 1
H H6B 0.0774 0.2888 -0.0845 0.098 Uiso calc 1
Br Br4 0.68975(12) 0.71974(7) 0.1645(4) 0.1022(6) Uani d 1
S S2 0.47517(16) 0.62794(9) -0.2099(5) 0.0430(5) Uani d 1
O O4 0.4804(5) 0.5844(3) -0.0529(13) 0.0478(16) Uani d 1
O O5 0.3986(5) 0.6599(3) -0.1465(17) 0.059(2) Uani d 1
O O6 0.4751(7) 0.6155(4) -0.4668(15) 0.067(2) Uani d 1
C C7 0.5787(8) 0.6632(4) -0.158(2) 0.053(3) Uani d 1
H H7A 0.6330 0.6430 -0.1912 0.079 Uiso calc 1
H H7B 0.5799 0.6915 -0.2649 0.079 Uiso calc 1
C C8 0.5809(10) 0.6798(6) 0.094(3) 0.080(4) Uani d 1
H H8A 0.5806 0.6512 0.2002 0.120 Uiso calc 1
H H8B 0.5252 0.6989 0.1278 0.120 Uiso calc 1
O O7 0.0000 0.5000 0.525(2) 0.058(3) Uani d 1
H H7 0.0086 0.4769 0.6227 0.087 Uiso calc 1
O O8 0.5000 0.5000 0.655(2) 0.056(3) Uani d 1
H H8 0.4991 0.4763 0.7486 0.085 Uiso calc 1

loop_
_atom_site_aniso_label
_atom_site_aniso_U_11
_atom_site_aniso_U_22
_atom_site_aniso_U_33
_atom_site_aniso_U_12
_atom_site_aniso_U_13
_atom_site_aniso_U_23
Pt1 0.02252(13) 0.04414(15) 0.02934(15) -0.00288(12) -0.00031(10) -0.00007(11)
Br1 0.0407(11) 0.0549(10) 0.0277(9) -0.0046(17) -0.0016(14) 0.0015(14)
Br2 0.0392(11) 0.0578(10) 0.0331(11) -0.0020(17) -0.0062(12) 0.0006(14)
N1 0.028(3) 0.052(4) 0.045(4) 0.002(3) -0.001(3) 0.008(3)
N2 0.033(4) 0.050(4) 0.047(4) 0.001(3) 0.004(4) -0.003(4)
N3 0.033(4) 0.046(4) 0.044(4) -0.006(3) -0.004(4) 0.001(3)
N4 0.031(4) 0.050(4) 0.054(5) -0.004(3) 0.003(4) 0.001(4)
C1 0.042(5) 0.067(6) 0.045(5) 0.006(4) 0.010(5) -0.005(5)
C2 0.050(6) 0.052(5) 0.048(5) -0.004(4) 0.006(5) 0.006(4)
C3 0.045(7) 0.049(6) 0.149(14) 0.002(5) 0.003(8) 0.000(8)
C4 0.052(7) 0.058(6) 0.136(15) 0.009(5) 0.001(9) -0.002(8)
Br3 0.0743(10) 0.0543(6) 0.0867(9) 0.0003(6) 0.0018(7) -0.0150(6)
S1 0.0378(13) 0.0503(12) 0.0537(15) -0.0055(10) 0.0055(11) -0.0100(10)
O1 0.063(6) 0.109(7) 0.050(5) -0.022(5) 0.010(4) -0.003(5)
O2 0.069(5) 0.083(5) 0.070(6) -0.034(5) 0.015(4) -0.020(5)
O3 0.045(4) 0.060(4) 0.096(7) 0.010(3) -0.006(5) -0.007(5)
C5 0.042(5) 0.052(5) 0.063(7) 0.001(4) 0.000(5) -0.011(5)
C6 0.062(7) 0.068(7) 0.066(8) -0.001(5) 0.013(6) -0.007(6)
Br4 0.0756(11) 0.1267(14) 0.1041(13) -0.0417(10) -0.0052(9) -0.0394(11)
S2 0.0333(11) 0.0518(12) 0.0437(12) -0.0085(8) -0.0021(11) 0.0087(11)
O4 0.044(4) 0.056(4) 0.043(4) -0.004(3) -0.006(3) 0.008(3)
O5 0.038(4) 0.052(4) 0.087(6) -0.001(3) 0.006(4) 0.018(4)
O6 0.071(6) 0.093(6) 0.038(4) -0.023(5) -0.005(4) 0.002(4)
C7 0.036(5) 0.074(7) 0.049(6) -0.014(5) -0.001(4) 0.007(5)
C8 0.061(9) 0.101(10) 0.079(9) -0.036(8) 0.000(8) -0.004(8)
O7 0.039(6) 0.074(7) 0.061(8) -0.008(5) 0.000 0.000
O8 0.080(8) 0.049(5) 0.040(6) 0.012(5) 0.000 0.000

loop_
_atom_type_symbol
_atom_type_description
_atom_type_scat_dispersion_real
_atom_type_scat_dispersion_imag
_atom_type_scat_source
C C 0.0033 0.0016 'International Tables Vol C Tables 4.2.6.8 and 6.1.1.4'
H H 0.0000 0.0000 'International Tables Vol C Tables 4.2.6.8 and 6.1.1.4'
N N 0.0061 0.0033 'International Tables Vol C Tables 4.2.6.8 and 6.1.1.4'
O O 0.0106 0.0060 'International Tables Vol C Tables 4.2.6.8 and 6.1.1.4'
S S 0.1246 0.1234 'International Tables Vol C Tables 4.2.6.8 and 6.1.1.4'
Br Br -0.2901 2.4595 'International Tables Vol C Tables 4.2.6.8 and 6.1.1.4'
Pt Pt -1.7033 8.3905 'International Tables Vol C Tables 4.2.6.8 and 6.1.1.4'

loop_
_geom_angle_atom_site_label_1
_geom_angle_atom_site_label_2
_geom_angle_atom_site_label_3
_geom_angle_site_symmetry_1
_geom_angle_site_symmetry_3
_geom_angle
_geom_angle_publ_flag
N2 Pt1 N1 . . 83.6(3) y
N2 Pt1 N3 . . 178.7(3) ?
N1 Pt1 N3 . . 95.1(3) ?
N2 Pt1 N4 . . 97.3(3) ?
N1 Pt1 N4 . . 178.7(4) ?
N3 Pt1 N4 . . 84.1(3) y
N2 Pt1 Br1 . . 89.2(3) y
N1 Pt1 Br1 . . 91.3(3) y
N3 Pt1 Br1 . . 90.9(3) y
N4 Pt1 Br1 . . 89.6(3) y
N2 Pt1 Br2 . 1_554 89.2(3) ?
N1 Pt1 Br2 . 1_554 88.6(3) ?
N3 Pt1 Br2 . 1_554 90.8(3) ?
N4 Pt1 Br2 . 1_554 90.5(3) ?
Br1 Pt1 Br2 . 1_554 178.33(6) ?
N2 Pt1 Br2 . . 89.1(3) y
N1 Pt1 Br2 . . 92.8(3) y
N3 Pt1 Br2 . . 90.9(3) y
N4 Pt1 Br2 . . 88.2(3) y
Br2 Pt1 Br2 1_554 . 177.70(13) ?
N2 Pt1 Br1 . 1_554 89.5(3) ?
N1 Pt1 Br1 . 1_554 87.1(3) ?
N3 Pt1 Br1 . 1_554 90.4(3) ?
N4 Pt1 Br1 . 1_554 91.9(3) ?
Br1 Pt1 Br1 . 1_554 178.06(13) ?
Br2 Pt1 Br1 . 1_554 178.64(5) ?
Br2 Br1 Pt1 . . 172.2(6) ?
Pt1 Br1 Pt1 . 1_556 178.06(13) ?
Br1 Br2 Pt1 . 1_556 172.0(6) ?
Pt1 Br2 Pt1 1_556 . 177.70(13) ?
C1 N1 Pt1 . . 109.5(6) y
C1 N1 H1A . . 109.8 ?
Pt1 N1 H1A . . 109.8 ?
C1 N1 H1B . . 109.8 ?
Pt1 N1 H1B . . 109.8 ?
H1A N1 H1B . . 108.2 ?
C2 N2 Pt1 . . 108.2(6) y
C2 N2 H2A . . 110.1 ?
Pt1 N2 H2A . . 110.1 ?
C2 N2 H2B . . 110.1 ?
Pt1 N2 H2B . . 110.1 ?
H2A N2 H2B . . 108.4 ?
C3 N3 Pt1 . . 109.2(6) y
C3 N3 H3A . . 109.8 ?
Pt1 N3 H3A . . 109.8 ?
C3 N3 H3B . . 109.8 ?
Pt1 N3 H3B . . 109.8 ?
H3A N3 H3B . . 108.3 ?
C4 N4 Pt1 . . 107.7(6) y
C4 N4 H4A . . 110.2 ?
Pt1 N4 H4A . . 110.2 ?
C4 N4 H4B . . 110.2 ?
Pt1 N4 H4B . . 110.2 ?
H4A N4 H4B . . 108.5 ?
N1 C1 C2 . . 107.3(8) y
N1 C1 H1C . . 110.3 ?
C2 C1 H1C . . 110.3 ?
N1 C1 H1D . . 110.3 ?
C2 C1 H1D . . 110.3 ?
H1C C1 H1D . . 108.5 ?
C1 C2 N2 . . 107.9(8) y
C1 C2 H2C . . 110.1 ?
N2 C2 H2C . . 110.1 ?
C1 C2 H2D . . 110.1 ?
N2 C2 H2D . . 110.1 ?
H2C C2 H2D . . 108.4 ?
C4 C3 N3 . . 111.6(11) y
C4 C3 H3C . . 109.3 ?
N3 C3 H3C . . 109.3 ?
C4 C3 H3D . . 109.3 ?
N3 C3 H3D . . 109.3 ?
H3C C3 H3D . . 108.0 ?
C3 C4 N4 . . 113.7(11) y
C3 C4 H4C . . 108.8 ?
N4 C4 H4C . . 108.8 ?
C3 C4 H4D . . 108.8 ?
N4 C4 H4D . . 108.8 ?
H4C C4 H4D . . 107.7 ?
C6 Br3 Br4 . 2_664 110.1(4) ?
C6 Br3 Br4 . 3_545 72.7(4) ?
Br4 Br3 Br4 2_664 3_545 174.67(5) ?
O1 S1 O3 . . 110.6(6) y
O1 S1 O2 . . 113.7(6) y
O3 S1 O2 . . 111.8(6) y
O1 S1 C5 . . 109.4(6) y
O3 S1 C5 . . 105.8(5) y
O2 S1 C5 . . 104.9(5) y
C6 C5 S1 . . 108.7(8) y
C6 C5 H5A . . 110.0 ?
S1 C5 H5A . . 110.0 ?
C6 C5 H5B . . 110.0 ?
S1 C5 H5B . . 110.0 ?
H5A C5 H5B . . 108.3 ?
C5 C6 Br3 . . 107.7(8) y
C5 C6 H6A . . 110.2 ?
Br3 C6 H6A . . 110.2 ?
C5 C6 H6B . . 110.2 ?
Br3 C6 H6B . . 110.2 ?
H6A C6 H6B . . 108.5 ?
O5 S2 O6 . . 112.0(6) y
O5 S2 O4 . . 112.2(5) y
O6 S2 O4 . . 112.9(5) y
O5 S2 C7 . . 105.9(5) y
O6 S2 C7 . . 106.3(5) y
O4 S2 C7 . . 106.9(5) y
C8 C7 S2 . . 109.6(8) y
C8 C7 H7A . . 109.8 ?
S2 C7 H7A . . 109.8 ?
C8 C7 H7B . . 109.8 ?
S2 C7 H7B . . 109.8 ?
H7A C7 H7B . . 108.2 ?
C7 C8 Br4 . . 112.3(9) y
C7 C8 H8A . . 109.2 ?
Br4 C8 H8A . . 109.2 ?
C7 C8 H8B . . 109.2 ?
Br4 C8 H8B . . 109.2 ?
H8A C8 H8B . . 107.9 ?
H7 O7 H7 . 2_565 99.4 ?
H8 O8 H8 . 2_665 102.2 ?

loop_
_geom_bond_atom_site_label_1
_geom_bond_atom_site_label_2
_geom_bond_site_symmetry_2
_geom_bond_distance
_geom_bond_publ_flag
Pt1 N2 . 2.039(7) y
Pt1 N1 . 2.039(7) y
Pt1 N3 . 2.040(7) y
Pt1 N4 . 2.046(8) y
Pt1 Br1 . 2.453(2) ?
Pt1 Br2 1_554 2.491(3) ?
Pt1 Br2 . 3.032(3) ?
Pt1 Br1 1_554 3.069(2) ?
Br1 Br2 . 0.5826(18) ?
Br1 Pt1 1_556 3.069(2) ?
Br2 Pt1 1_556 2.491(3) ?
N1 C1 . 1.490(13) y
N1 H1A . 0.8900 ?
N1 H1B . 0.8900 ?
N2 C2 . 1.498(13) y
N2 H2A . 0.8900 ?
N2 H2B . 0.8900 ?
N3 C3 . 1.494(15) y
N3 H3A . 0.8900 ?
N3 H3B . 0.8900 ?
N4 C4 . 1.511(14) y
N4 H4A . 0.8900 ?
N4 H4B . 0.8900 ?
C1 C2 . 1.494(14) y
C1 H1C . 0.9700 ?
C1 H1D . 0.9700 ?
C2 H2C . 0.9700 ?
C2 H2D . 0.9700 ?
C3 C4 . 1.387(19) y
C3 H3C . 0.9700 ?
C3 H3D . 0.9700 ?
C4 H4C . 0.9700 ?
C4 H4D . 0.9700 ?
Br3 C6 . 1.970(12) y
Br3 Br4 2_664 3.822(2) y
Br3 Br4 3_545 4.429(2) y
S1 O1 . 1.425(9) y
S1 O3 . 1.442(8) y
S1 O2 . 1.444(8) y
S1 C5 . 1.802(10) y
C5 C6 . 1.493(15) y
C5 H5A . 0.9700 ?
C5 H5B . 0.9700 ?
C6 H6A . 0.9700 ?
C6 H6B . 0.9700 ?
Br4 C8 . 1.940(12) y
S2 O5 . 1.442(8) y
S2 O6 . 1.459(9) y
S2 O4 . 1.464(7) y
S2 C7 . 1.789(10) y
C7 C8 . 1.461(18) y
C7 H7A . 0.9700 ?
C7 H7B . 0.9700 ?
C8 H8A . 0.9700 ?
C8 H8B . 0.9700 ?
O7 H7 . 0.8350 ?
O8 H8 . 0.8239 ?

loop_
_geom_hbond_atom_site_label_D
_geom_hbond_atom_site_label_H
_geom_hbond_atom_site_label_A
_geom_hbond_site_symmetry_A
_geom_hbond_distance_DH
_geom_hbond_distance_HA
_geom_hbond_distance_DA
_geom_hbond_angle_DHA
N1 H1A O4 . 0.89 2.02 2.897(11) 168.8
N1 H1B O8 . 0.89 2.16 2.936(11) 145.9
N2 H2A O7 . 0.89 2.20 3.022(9) 152.7
N2 H2B O2 . 0.89 2.17 2.981(12) 151.9
N3 H3A O6 1_556 0.89 2.14 2.962(12) 152.3
N3 H3B O5 . 0.89 2.06 2.934(12) 166.9
N4 H4A O1 2_565 0.89 2.48 3.039(13) 121.0
N4 H4A O3 2_565 0.89 2.36 3.182(14) 152.9
N4 H4B O3 2_566 0.89 2.30 3.186(13) 172.1
O7 H7 O3 1_556 0.83 2.07 2.874(11) 161.0
O8 H8 O4 2_666 0.82 2.00 2.811(10) 169.3

_cod_database_fobs_code 2242213
